data_4316114
loop_
_publ_author_name
'Nadia Marino'
'Anthony R. Vortherms'
'Amanda E. Hoffman'
'Robert P. Doyle'

_publ_section_title
;
 Expanding Monomeric Pyrophosphate Complexes beyond Platinum
;
_journal_name_full 'Inorganic Chemistry'
_journal_page_first 6790
_journal_page_last 6792
_journal_paper_doi 10.1021/ic1006007
_journal_volume 49
_journal_year 2010
_chemical_formula_moiety 'C48 H32 N8 Co2 O7 P2, 16(H2O)'
_chemical_formula_sum 'C48 H64 Co2 N8 O23 P2'
_chemical_formula_weight 1300.87
_chemical_name_systematic
; 
 ? 
;
_space_group_IT_number 14
_symmetry_cell_setting monoclinic
_symmetry_space_group_name_Hall '-P 2yn'
_symmetry_space_group_name_H-M 'P 1 21/n 1'
_atom_sites_solution_hydrogens geom
_atom_sites_solution_primary direct
_atom_sites_solution_secondary difmap
_audit_creation_method SHELXL-97
_cell_angle_alpha 90.00
_cell_angle_beta 106.294(4)
_cell_angle_gamma 90.00
_cell_formula_units_Z 4
_cell_length_a 12.852(3)
_cell_length_b 21.431(4)
_cell_length_c 21.406(4)
_cell_measurement_reflns_used 9881
_cell_measurement_temperature 98(2)
_cell_measurement_theta_max 28.19
_cell_measurement_theta_min 2.15
_cell_volume 5659(2)
_computing_cell_refinement 'Bruker SMART'
_computing_data_collection 'Bruker SMART'
_computing_data_reduction 'Bruker SAINT'
_computing_molecular_graphics 'Bruker SHELXTL'
_computing_publication_material 'Bruker SHELXTL'
_computing_structure_refinement 'SHELXL-97 (Sheldrick, 1997)'
_computing_structure_solution 'SHELXS-97 (Sheldrick, 1990)'
_diffrn_ambient_temperature 98(2)
_diffrn_measured_fraction_theta_full 0.998
_diffrn_measured_fraction_theta_max 0.998
_diffrn_measurement_device_type 'CCD area detector'
_diffrn_measurement_method 'phi and omega scans'
_diffrn_radiation_monochromator graphite
_diffrn_radiation_source 'fine-focus sealed tube'
_diffrn_radiation_type MoK\a
_diffrn_radiation_wavelength 0.71073
_diffrn_reflns_av_R_equivalents 0.0559
_diffrn_reflns_av_sigmaI/netI 0.0466
_diffrn_reflns_limit_h_max 16
_diffrn_reflns_limit_h_min -16
_diffrn_reflns_limit_k_max 25
_diffrn_reflns_limit_k_min -26
_diffrn_reflns_limit_l_max 26
_diffrn_reflns_limit_l_min -26
_diffrn_reflns_number 48430
_diffrn_reflns_theta_full 26.39
_diffrn_reflns_theta_max 26.39
_diffrn_reflns_theta_min 1.90
_exptl_absorpt_coefficient_mu 0.731
_exptl_absorpt_correction_T_max 0.9784
_exptl_absorpt_correction_T_min 0.9175
_exptl_absorpt_correction_type empirical
_exptl_absorpt_process_details sadabs
_exptl_crystal_colour orange
_exptl_crystal_density_diffrn 1.527
_exptl_crystal_density_method 'not measured'
_exptl_crystal_description block
_exptl_crystal_F_000 2704
_exptl_crystal_size_max 0.12
_exptl_crystal_size_mid 0.03
_exptl_crystal_size_min 0.03
_refine_diff_density_max 0.966
_refine_diff_density_min -0.491
_refine_diff_density_rms 0.089
_refine_ls_extinction_method none
_refine_ls_goodness_of_fit_ref 1.019
_refine_ls_hydrogen_treatment mixed
_refine_ls_matrix_type full
_refine_ls_number_parameters 844
_refine_ls_number_reflns 11558
_refine_ls_number_restraints 48
_refine_ls_restrained_S_all 1.020
_refine_ls_R_factor_all 0.0590
_refine_ls_R_factor_gt 0.0438
_refine_ls_shift/su_max 0.001
_refine_ls_shift/su_mean 0.000
_refine_ls_structure_factor_coef Fsqd
_refine_ls_weighting_details 'calc w=1/[\s^2^(Fo^2^)+(0.0645P)^2^+3.0049P] where P=(Fo^2^+2Fc^2^)/3'
_refine_ls_weighting_scheme calc
_refine_ls_wR_factor_gt 0.1062
_refine_ls_wR_factor_ref 0.1157
_reflns_number_gt 9222
_reflns_number_total 11558
_reflns_threshold_expression >2sigma(I)
_cod_data_source_file ic1006007_si_002_5.cif
_cod_data_source_block 5
_cod_depositor_comments
;
The following automatic conversions were performed:

'_symmetry_cell_setting' value 'Monoclinic' changed to 'monoclinic'
according to the built-in table from CIF Core dictionary named
'cif_core.dic' version 2.4.1 from 2010-06-29.

Automatic conversion script
Id: cif_fix_values 1646 2011-03-28 12:23:43Z adriana 
;
_cod_original_cell_volume 5659.3(19)
_cod_original_sg_symbol_H-M 'P 1 21/n 1 '
_cod_database_code 4316114

loop_
_symmetry_equiv_pos_as_xyz
'x, y, z'
'-x+1/2, y+1/2, -z+1/2'
'-x, -y, -z'
'x-1/2, -y-1/2, z-1/2'

loop_
_atom_site_label
_atom_site_type_symbol
_atom_site_fract_x
_atom_site_fract_y
_atom_site_fract_z
_atom_site_U_iso_or_equiv
_atom_site_adp_type
_atom_site_occupancy
_atom_site_symmetry_multiplicity
_atom_site_calc_flag
_atom_site_refinement_flags
_atom_site_disorder_assembly
_atom_site_disorder_group
Co1 Co 0.35115(3) 0.216611(15) 0.393452(16) 0.01336(9) Uani 1 1 d . . .
Co2 Co 0.21398(3) 0.417255(15) 0.391982(16) 0.01343(9) Uani 1 1 d . . .
P1 P 0.31574(5) 0.30820(3) 0.50061(3) 0.01342(14) Uani 1 1 d . . .
P2 P 0.12088(5) 0.28198(3) 0.40183(3) 0.01296(14) Uani 1 1 d . . .
O1 O 0.38325(14) 0.25424(8) 0.48534(8) 0.0148(4) Uani 1 1 d . . .
O2 O 0.33863(14) 0.31974(8) 0.57247(8) 0.0163(4) Uani 1 1 d . . .
O3 O 0.32258(14) 0.36557(8) 0.46063(8) 0.0157(4) Uani 1 1 d . . .
O4 O 0.19036(14) 0.28535(8) 0.47751(8) 0.0147(4) Uani 1 1 d . . .
O5 O 0.19186(13) 0.24865(8) 0.36618(8) 0.0147(4) Uani 1 1 d . . .
O6 O 0.02118(14) 0.24519(8) 0.40302(8) 0.0163(4) Uani 1 1 d . . .
O7 O 0.09521(14) 0.34881(8) 0.37870(8) 0.0156(4) Uani 1 1 d . . .
N1 N 0.29983(17) 0.12790(10) 0.42150(10) 0.0164(4) Uani 1 1 d . . .
N2 N 0.49913(17) 0.15933(10) 0.41523(10) 0.0160(4) Uani 1 1 d . . .
C1 C 0.2047(2) 0.11322(12) 0.43068(13) 0.0191(6) Uani 1 1 d . . .
H1 H 0.1546 0.1458 0.4309 0.023 Uiso 1 1 calc R . .
C2 C 0.1754(2) 0.05189(13) 0.44000(13) 0.0210(6) Uani 1 1 d . . .
H2 H 0.1081 0.0435 0.4485 0.025 Uiso 1 1 calc R . .
C3 C 0.2439(2) 0.00423(12) 0.43687(12) 0.0184(5) Uani 1 1 d . . .
H3 H 0.2232 -0.0377 0.4413 0.022 Uiso 1 1 calc R . .
C4 C 0.3453(2) 0.01742(12) 0.42709(12) 0.0178(5) Uani 1 1 d . . .
C5 C 0.4232(2) -0.02924(12) 0.42417(13) 0.0202(6) Uani 1 1 d . . .
H5 H 0.4046 -0.0721 0.4251 0.024 Uiso 1 1 calc R . .
C6 C 0.5227(2) -0.01337(13) 0.42015(13) 0.0198(6) Uani 1 1 d . . .
H6 H 0.5730 -0.0452 0.4180 0.024 Uiso 1 1 calc R . .
C7 C 0.5534(2) 0.05059(12) 0.41908(12) 0.0173(5) Uani 1 1 d . . .
C8 C 0.6579(2) 0.06990(13) 0.41885(13) 0.0208(6) Uani 1 1 d . . .
H8 H 0.7126 0.0398 0.4198 0.025 Uiso 1 1 calc R . .
C9 C 0.6805(2) 0.13196(13) 0.41731(13) 0.0223(6) Uani 1 1 d . . .
H9 H 0.7511 0.1456 0.4177 0.027 Uiso 1 1 calc R . .
C10 C 0.5981(2) 0.17528(13) 0.41510(13) 0.0201(6) Uani 1 1 d . . .
H10 H 0.6144 0.2184 0.4134 0.024 Uiso 1 1 calc R . .
C11 C 0.4769(2) 0.09749(12) 0.41824(12) 0.0157(5) Uani 1 1 d . . .
C12 C 0.3706(2) 0.08050(12) 0.42188(12) 0.0160(5) Uani 1 1 d . . .
N3 N 0.33548(17) 0.18882(10) 0.29413(10) 0.0162(4) Uani 1 1 d . . .
N4 N 0.44046(17) 0.28769(10) 0.36029(10) 0.0157(4) Uani 1 1 d . . .
C13 C 0.2819(2) 0.14077(12) 0.26093(13) 0.0194(6) Uani 1 1 d . . .
H13 H 0.2448 0.1134 0.2823 0.023 Uiso 1 1 calc R . .
C14 C 0.2774(2) 0.12847(13) 0.19610(13) 0.0233(6) Uani 1 1 d . . .
H14 H 0.2359 0.0944 0.1739 0.028 Uiso 1 1 calc R . .
C15 C 0.3331(2) 0.16573(13) 0.16470(13) 0.0223(6) Uani 1 1 d . . .
H15 H 0.3300 0.1582 0.1205 0.027 Uiso 1 1 calc R . .
C16 C 0.3952(2) 0.21556(13) 0.19922(13) 0.0197(6) Uani 1 1 d . . .
C17 C 0.4614(2) 0.25477(13) 0.17204(13) 0.0233(6) Uani 1 1 d . . .
H17 H 0.4628 0.2483 0.1284 0.028 Uiso 1 1 calc R . .
C18 C 0.5217(2) 0.30079(13) 0.20740(14) 0.0238(6) Uani 1 1 d . . .
H18 H 0.5665 0.3255 0.1886 0.029 Uiso 1 1 calc R . .
C19 C 0.5196(2) 0.31309(12) 0.27280(13) 0.0195(6) Uani 1 1 d . . .
C20 C 0.5806(2) 0.36055(13) 0.31171(14) 0.0211(6) Uani 1 1 d . . .
H20 H 0.6285 0.3856 0.2957 0.025 Uiso 1 1 calc R . .
C21 C 0.5701(2) 0.37039(13) 0.37296(14) 0.0211(6) Uani 1 1 d . . .
H21 H 0.6116 0.4018 0.4001 0.025 Uiso 1 1 calc R . .
C22 C 0.4978(2) 0.33371(12) 0.39507(13) 0.0180(5) Uani 1 1 d . . .
H22 H 0.4892 0.3421 0.4369 0.022 Uiso 1 1 calc R . .
C23 C 0.4521(2) 0.27695(12) 0.30000(12) 0.0157(5) Uani 1 1 d . . .
C24 C 0.3920(2) 0.22578(12) 0.26366(12) 0.0166(5) Uani 1 1 d . . .
N5 N 0.17977(17) 0.47199(10) 0.46814(10) 0.0165(4) Uani 1 1 d . . .
N6 N 0.09171(17) 0.48401(10) 0.33934(10) 0.0167(4) Uani 1 1 d . . .
C25 C 0.2248(2) 0.46613(13) 0.53170(13) 0.0195(6) Uani 1 1 d . . .
H25 H 0.2737 0.4326 0.5467 0.023 Uiso 1 1 calc R . .
C26 C 0.2038(2) 0.50713(13) 0.57788(14) 0.0234(6) Uani 1 1 d . . .
H26 H 0.2393 0.5018 0.6229 0.028 Uiso 1 1 calc R . .
C27 C 0.1319(2) 0.55471(13) 0.55731(14) 0.0247(6) Uani 1 1 d . . .
H27 H 0.1165 0.5827 0.5880 0.030 Uiso 1 1 calc R . .
C28 C 0.0803(2) 0.56213(12) 0.49021(14) 0.0209(6) Uani 1 1 d . . .
C29 C 0.0019(2) 0.60948(13) 0.46450(15) 0.0263(6) Uani 1 1 d . . .
H29 H -0.0171 0.6383 0.4933 0.032 Uiso 1 1 calc R . .
C30 C -0.0460(2) 0.61393(13) 0.39962(16) 0.0267(6) Uani 1 1 d . . .
H30 H -0.0984 0.6456 0.3837 0.032 Uiso 1 1 calc R . .
C31 C -0.0188(2) 0.57174(13) 0.35470(15) 0.0227(6) Uani 1 1 d . . .
C32 C -0.0652(2) 0.57484(14) 0.28722(15) 0.0272(6) Uani 1 1 d . . .
H32 H -0.1184 0.6055 0.2689 0.033 Uiso 1 1 calc R . .
C33 C -0.0331(2) 0.53334(15) 0.24818(15) 0.0297(7) Uani 1 1 d . . .
H33 H -0.0641 0.5347 0.2024 0.036 Uiso 1 1 calc R . .
C34 C 0.0461(2) 0.48864(13) 0.27588(13) 0.0227(6) Uani 1 1 d . . .
H34 H 0.0680 0.4604 0.2478 0.027 Uiso 1 1 calc R . .
C35 C 0.0592(2) 0.52501(12) 0.37887(13) 0.0173(5) Uani 1 1 d . . .
C36 C 0.1079(2) 0.51964(12) 0.44740(13) 0.0173(5) Uani 1 1 d . . .
N7 N 0.34351(17) 0.48070(10) 0.38713(10) 0.0158(4) Uani 1 1 d . . .
N8 N 0.24457(17) 0.39341(10) 0.30072(10) 0.0151(4) Uani 1 1 d . . .
C37 C 0.3950(2) 0.52186(12) 0.43126(13) 0.0186(5) Uani 1 1 d . . .
H37 H 0.3765 0.5243 0.4712 0.022 Uiso 1 1 calc R . .
C38 C 0.4753(2) 0.56189(13) 0.42185(14) 0.0220(6) Uani 1 1 d . . .
H38 H 0.5111 0.5902 0.4551 0.026 Uiso 1 1 calc R . .
C39 C 0.5018(2) 0.55996(12) 0.36421(13) 0.0197(6) Uani 1 1 d . . .
H39 H 0.5549 0.5876 0.3567 0.024 Uiso 1 1 calc R . .
C40 C 0.4497(2) 0.51665(12) 0.31624(13) 0.0182(5) Uani 1 1 d . . .
C41 C 0.4737(2) 0.51007(13) 0.25533(13) 0.0213(6) Uani 1 1 d . . .
H41 H 0.5261 0.5367 0.2455 0.026 Uiso 1 1 calc R . .
C42 C 0.4234(2) 0.46670(13) 0.21138(13) 0.0207(6) Uani 1 1 d . . .
H42 H 0.4412 0.4631 0.1714 0.025 Uiso 1 1 calc R . .
C43 C 0.3432(2) 0.42600(12) 0.22448(13) 0.0175(5) Uani 1 1 d . . .
C44 C 0.2897(2) 0.37926(12) 0.18073(12) 0.0184(5) Uani 1 1 d . . .
H44 H 0.3044 0.3742 0.1399 0.022 Uiso 1 1 calc R . .
C45 C 0.2164(2) 0.34126(12) 0.19788(13) 0.0187(5) Uani 1 1 d . . .
H45 H 0.1797 0.3095 0.1691 0.022 Uiso 1 1 calc R . .
C46 C 0.1960(2) 0.34978(12) 0.25826(13) 0.0176(5) Uani 1 1 d . . .
H46 H 0.1451 0.3231 0.2695 0.021 Uiso 1 1 calc R . .
C47 C 0.3178(2) 0.43100(11) 0.28375(12) 0.0149(5) Uani 1 1 d . . .
C48 C 0.3713(2) 0.47762(12) 0.33051(12) 0.0152(5) Uani 1 1 d . . .
O1W O 0.81255(16) 0.28656(10) 0.36231(10) 0.0257(4) Uani 1 1 d D . .
O2W O 0.91829(18) 0.14186(10) 0.33707(11) 0.0332(5) Uani 1 1 d D . .
O3W O 0.00601(16) 0.22773(9) 0.52870(9) 0.0226(4) Uani 1 1 d D . .
O4W O 0.91275(17) 0.05533(10) 0.43158(11) 0.0316(5) Uani 1 1 d D . .
O5W O 0.89333(16) 0.37479(10) 0.29109(10) 0.0269(4) Uani 1 1 d D . .
O6W O 0.72731(18) 0.47167(11) 0.26273(11) 0.0335(5) Uani 1 1 d D . .
O7W O 0.63045(19) 0.44066(10) 0.12714(11) 0.0345(5) Uani 1 1 d D . .
O8W O 0.23085(18) 0.30148(10) 0.76142(11) 0.0309(5) Uani 1 1 d D . .
O9W O 0.30689(17) 0.13737(10) 0.65624(10) 0.0292(5) Uani 1 1 d D . .
O10W O 0.93781(18) 0.10843(10) 0.55273(10) 0.0307(5) Uani 1 1 d D . .
O11W O 0.20549(16) 0.25555(9) 0.63038(9) 0.0242(4) Uani 1 1 d D . .
O12W O 0.53085(16) 0.27584(9) 0.64804(10) 0.0255(4) Uani 1 1 d D . .
O13W O 0.44678(17) 0.16447(9) 0.58515(10) 0.0269(4) Uani 1 1 d D . .
O14W O 0.61826(17) 0.27387(13) 0.54307(11) 0.0405(6) Uani 1 1 d D . .
O15W O 0.06729(17) 0.17285(10) 0.26812(10) 0.0304(5) Uani 1 1 d D . .
O16W O 0.78885(17) 0.28990(11) 0.48836(10) 0.0341(5) Uani 1 1 d D . .
H1W H 0.795(2) 0.2917(16) 0.4023(9) 0.040 Uiso 1 1 d D . .
H2W H 0.8856(12) 0.2731(15) 0.3798(13) 0.040 Uiso 1 1 d D . .
H3W H 0.946(2) 0.1782(9) 0.3624(13) 0.040 Uiso 1 1 d D . .
H4W H 0.8508(15) 0.1596(13) 0.3122(13) 0.040 Uiso 1 1 d D . .
H5W H 0.022(2) 0.2311(16) 0.4885(7) 0.040 Uiso 1 1 d D . .
H6W H 0.0736(14) 0.2398(16) 0.5569(10) 0.040 Uiso 1 1 d D . .
H7W H 0.917(3) 0.0790(11) 0.3945(10) 0.040 Uiso 1 1 d D . .
H8W H 0.892(3) 0.0166(7) 0.4107(13) 0.040 Uiso 1 1 d D . .
H9W H 0.8589(19) 0.3478(13) 0.3142(14) 0.040 Uiso 1 1 d D . .
H10W H 0.9658(10) 0.3688(15) 0.3161(13) 0.040 Uiso 1 1 d D . .
H11W H 0.7922(15) 0.4481(14) 0.2691(13) 0.040 Uiso 1 1 d D . .
H12W H 0.696(2) 0.4622(15) 0.2181(6) 0.040 Uiso 1 1 d D . .
H13W H 0.6881(15) 0.4142(12) 0.1261(16) 0.040 Uiso 1 1 d D . .
H14W H 0.5717(15) 0.4184(13) 0.1003(14) 0.040 Uiso 1 1 d D . .
H15W H 0.231(3) 0.2837(12) 0.7213(8) 0.040 Uiso 1 1 d D . .
H16W H 0.241(3) 0.2655(9) 0.7876(11) 0.040 Uiso 1 1 d D . .
H17W H 0.3535(19) 0.1345(16) 0.6989(6) 0.040 Uiso 1 1 d D . .
H18W H 0.3596(18) 0.1431(16) 0.6334(11) 0.040 Uiso 1 1 d D . .
H19W H 0.956(3) 0.1494(6) 0.5432(14) 0.040 Uiso 1 1 d D . .
H20W H 0.931(3) 0.0904(12) 0.5111(8) 0.040 Uiso 1 1 d D . .
H21W H 0.244(2) 0.2178(8) 0.6417(16) 0.040 Uiso 1 1 d D . .
H22W H 0.256(2) 0.2766(12) 0.6125(15) 0.040 Uiso 1 1 d D . .
H23W H 0.4628(15) 0.2927(14) 0.6255(12) 0.040 Uiso 1 1 d D . .
H24W H 0.536(2) 0.2924(15) 0.6898(7) 0.040 Uiso 1 1 d D . .
H25W H 0.490(2) 0.1966(11) 0.6105(12) 0.040 Uiso 1 1 d D . .
H26W H 0.418(2) 0.1877(12) 0.5466(9) 0.040 Uiso 1 1 d D . .
H27W H 0.605(2) 0.2787(16) 0.5841(7) 0.040 Uiso 1 1 d D . .
H28W H 0.5468(13) 0.2637(16) 0.5183(11) 0.040 Uiso 1 1 d D . .
H29W H 0.110(2) 0.1978(13) 0.3026(11) 0.040 Uiso 1 1 d D . .
H30W H 0.0126(18) 0.1615(14) 0.2876(13) 0.040 Uiso 1 1 d D . .
H31W H 0.8489(15) 0.2667(14) 0.5130(14) 0.040 Uiso 1 1 d D . .
H32W H 0.7383(17) 0.2789(14) 0.5112(14) 0.040 Uiso 1 1 d D . .

loop_
_atom_site_aniso_label
_atom_site_aniso_U_11
_atom_site_aniso_U_22
_atom_site_aniso_U_33
_atom_site_aniso_U_23
_atom_site_aniso_U_13
_atom_site_aniso_U_12
Co1 0.01259(18) 0.01296(18) 0.01384(18) 0.00005(13) 0.00257(13) -0.00035(13)
Co2 0.01438(18) 0.01231(18) 0.01208(17) -0.00005(13) 0.00120(13) 0.00014(13)
P1 0.0127(3) 0.0136(3) 0.0122(3) 0.0000(2) 0.0005(2) -0.0002(2)
P2 0.0117(3) 0.0138(3) 0.0120(3) -0.0005(2) 0.0009(2) -0.0006(2)
O1 0.0150(9) 0.0141(9) 0.0137(9) 0.0005(7) 0.0011(7) 0.0026(7)
O2 0.0171(9) 0.0169(9) 0.0132(9) -0.0010(7) 0.0014(7) -0.0002(7)
O3 0.0150(9) 0.0133(9) 0.0162(9) 0.0011(7) 0.0000(7) 0.0012(7)
O4 0.0138(9) 0.0170(9) 0.0118(8) 0.0003(7) 0.0010(7) -0.0013(7)
O5 0.0134(9) 0.0168(9) 0.0119(8) -0.0005(7) 0.0004(7) 0.0008(7)
O6 0.0128(9) 0.0171(9) 0.0177(9) -0.0002(7) 0.0021(7) -0.0019(7)
O7 0.0130(9) 0.0164(9) 0.0157(9) -0.0004(7) 0.0010(7) -0.0010(7)
N1 0.0163(11) 0.0161(11) 0.0153(11) 0.0015(9) 0.0021(9) 0.0008(9)
N2 0.0152(11) 0.0165(11) 0.0147(11) -0.0009(8) 0.0017(9) 0.0005(9)
C1 0.0176(13) 0.0179(14) 0.0221(14) 0.0011(11) 0.0058(11) 0.0028(10)
C2 0.0165(13) 0.0232(15) 0.0227(14) 0.0029(11) 0.0045(11) -0.0029(11)
C3 0.0194(13) 0.0155(13) 0.0160(13) 0.0011(10) -0.0020(10) -0.0043(10)
C4 0.0209(14) 0.0166(13) 0.0121(12) -0.0011(10) -0.0019(10) -0.0001(10)
C5 0.0247(14) 0.0139(13) 0.0193(14) 0.0000(10) 0.0016(11) 0.0018(11)
C6 0.0213(14) 0.0187(14) 0.0162(13) -0.0013(11) 0.0002(11) 0.0059(11)
C7 0.0176(13) 0.0182(13) 0.0136(12) -0.0001(10) 0.0004(10) 0.0011(10)
C8 0.0186(14) 0.0238(15) 0.0181(13) 0.0010(11) 0.0023(11) 0.0049(11)
C9 0.0144(13) 0.0282(15) 0.0234(14) 0.0028(12) 0.0037(11) 0.0015(11)
C10 0.0175(13) 0.0187(14) 0.0221(14) 0.0000(11) 0.0021(11) -0.0007(11)
C11 0.0162(13) 0.0175(13) 0.0116(12) -0.0006(10) 0.0011(10) 0.0009(10)
C12 0.0157(13) 0.0170(13) 0.0131(12) 0.0012(10) 0.0003(10) 0.0009(10)
N3 0.0139(11) 0.0168(11) 0.0174(11) 0.0007(9) 0.0036(9) 0.0023(9)
N4 0.0135(11) 0.0143(11) 0.0183(11) 0.0013(9) 0.0026(9) 0.0017(8)
C13 0.0164(13) 0.0181(14) 0.0230(14) -0.0002(11) 0.0045(11) 0.0009(10)
C14 0.0215(14) 0.0231(15) 0.0222(14) -0.0055(12) 0.0012(11) -0.0004(11)
C15 0.0222(14) 0.0284(16) 0.0149(13) -0.0017(11) 0.0031(11) 0.0071(12)
C16 0.0194(14) 0.0224(14) 0.0172(13) 0.0020(11) 0.0048(11) 0.0074(11)
C17 0.0266(15) 0.0277(16) 0.0184(14) 0.0049(11) 0.0112(12) 0.0081(12)
C18 0.0219(14) 0.0269(15) 0.0266(15) 0.0063(12) 0.0132(12) 0.0040(12)
C19 0.0169(13) 0.0176(14) 0.0241(14) 0.0071(11) 0.0061(11) 0.0053(11)
C20 0.0137(13) 0.0195(14) 0.0296(15) 0.0085(11) 0.0054(11) 0.0025(10)
C21 0.0144(13) 0.0173(14) 0.0284(15) 0.0016(11) 0.0008(11) -0.0024(10)
C22 0.0170(13) 0.0176(13) 0.0184(13) 0.0012(10) 0.0032(10) 0.0010(10)
C23 0.0123(12) 0.0168(13) 0.0166(13) 0.0036(10) 0.0017(10) 0.0051(10)
C24 0.0124(12) 0.0174(13) 0.0190(13) 0.0032(10) 0.0028(10) 0.0054(10)
N5 0.0162(11) 0.0156(11) 0.0170(11) -0.0011(9) 0.0037(9) -0.0023(8)
N6 0.0169(11) 0.0160(11) 0.0159(11) 0.0010(9) 0.0026(9) 0.0009(9)
C25 0.0207(14) 0.0202(14) 0.0172(13) -0.0004(11) 0.0045(11) -0.0032(11)
C26 0.0272(15) 0.0260(15) 0.0171(13) -0.0043(11) 0.0063(12) -0.0080(12)
C27 0.0297(16) 0.0226(15) 0.0251(15) -0.0111(12) 0.0131(12) -0.0076(12)
C28 0.0226(14) 0.0154(13) 0.0275(15) -0.0032(11) 0.0117(12) -0.0040(11)
C29 0.0251(15) 0.0170(14) 0.0410(18) -0.0054(12) 0.0163(14) -0.0001(12)
C30 0.0218(15) 0.0171(14) 0.0432(18) 0.0032(13) 0.0126(13) 0.0028(11)
C31 0.0172(14) 0.0176(14) 0.0342(16) 0.0050(12) 0.0083(12) 0.0002(11)
C32 0.0204(15) 0.0252(16) 0.0339(17) 0.0111(13) 0.0041(13) 0.0071(12)
C33 0.0260(16) 0.0372(18) 0.0230(15) 0.0083(13) 0.0021(12) 0.0061(13)
C34 0.0224(14) 0.0255(15) 0.0199(14) 0.0027(11) 0.0054(11) 0.0033(11)
C35 0.0165(13) 0.0140(13) 0.0224(14) 0.0025(10) 0.0072(11) -0.0025(10)
C36 0.0166(13) 0.0138(13) 0.0223(14) 0.0005(10) 0.0067(11) -0.0013(10)
N7 0.0158(11) 0.0126(11) 0.0160(11) 0.0015(8) -0.0006(9) 0.0004(8)
N8 0.0131(10) 0.0139(11) 0.0159(11) 0.0026(8) 0.0000(8) 0.0016(8)
C37 0.0203(14) 0.0174(14) 0.0149(13) 0.0001(10) -0.0004(10) -0.0010(10)
C38 0.0198(14) 0.0168(14) 0.0232(14) -0.0019(11) -0.0043(11) -0.0038(11)
C39 0.0142(13) 0.0159(13) 0.0256(14) 0.0039(11) 0.0002(11) -0.0009(10)
C40 0.0144(13) 0.0155(13) 0.0232(14) 0.0036(11) 0.0027(11) 0.0020(10)
C41 0.0180(14) 0.0197(14) 0.0262(15) 0.0057(11) 0.0061(11) 0.0012(11)
C42 0.0193(14) 0.0243(15) 0.0193(14) 0.0032(11) 0.0066(11) 0.0032(11)
C43 0.0161(13) 0.0171(13) 0.0179(13) 0.0022(10) 0.0026(10) 0.0026(10)
C44 0.0189(13) 0.0213(14) 0.0135(12) 0.0017(10) 0.0020(10) 0.0059(11)
C45 0.0197(13) 0.0159(13) 0.0174(13) -0.0020(10) 0.0002(11) 0.0005(10)
C46 0.0167(13) 0.0146(13) 0.0192(13) 0.0011(10) 0.0013(10) 0.0006(10)
C47 0.0113(12) 0.0127(12) 0.0181(13) 0.0030(10) -0.0002(10) 0.0028(9)
C48 0.0119(12) 0.0144(13) 0.0170(13) 0.0032(10) 0.0004(10) 0.0031(10)
O1W 0.0191(10) 0.0336(12) 0.0225(10) -0.0003(9) 0.0025(8) 0.0031(9)
O2W 0.0291(12) 0.0277(12) 0.0384(13) -0.0035(10) 0.0024(10) -0.0031(9)
O3W 0.0239(10) 0.0275(11) 0.0177(10) -0.0002(8) 0.0081(8) -0.0036(8)
O4W 0.0266(11) 0.0291(12) 0.0384(13) -0.0038(10) 0.0080(10) -0.0007(9)
O5W 0.0211(10) 0.0323(12) 0.0230(11) 0.0051(9) -0.0010(8) 0.0007(9)
O6W 0.0287(12) 0.0399(13) 0.0309(12) -0.0052(10) 0.0065(10) 0.0005(10)
O7W 0.0349(13) 0.0284(12) 0.0328(12) -0.0045(10) -0.0025(10) 0.0066(10)
O8W 0.0335(12) 0.0265(11) 0.0281(11) 0.0013(9) 0.0012(10) 0.0061(9)
O9W 0.0271(11) 0.0299(12) 0.0271(11) 0.0026(9) 0.0017(9) -0.0034(9)
O10W 0.0353(12) 0.0261(11) 0.0295(12) 0.0011(9) 0.0072(10) -0.0077(10)
O11W 0.0226(10) 0.0278(11) 0.0236(10) 0.0045(8) 0.0088(8) 0.0014(8)
O12W 0.0207(10) 0.0285(11) 0.0226(10) -0.0001(9) -0.0014(8) 0.0064(8)
O13W 0.0324(12) 0.0200(10) 0.0259(11) 0.0041(8) 0.0043(9) 0.0015(9)
O14W 0.0212(11) 0.0743(18) 0.0258(12) -0.0033(12) 0.0065(9) -0.0081(11)
O15W 0.0274(11) 0.0408(13) 0.0191(10) -0.0089(9) 0.0001(9) -0.0030(10)
O16W 0.0235(11) 0.0517(15) 0.0274(12) 0.0047(10) 0.0078(9) -0.0001(10)

loop_
_atom_type_symbol
_atom_type_description
_atom_type_scat_dispersion_real
_atom_type_scat_dispersion_imag
_atom_type_scat_source
C C 0.0033 0.0016 'International Tables Vol C Tables 4.2.6.8 and 6.1.1.4'
H H 0.0000 0.0000 'International Tables Vol C Tables 4.2.6.8 and 6.1.1.4'
N N 0.0061 0.0033 'International Tables Vol C Tables 4.2.6.8 and 6.1.1.4'
O O 0.0106 0.0060 'International Tables Vol C Tables 4.2.6.8 and 6.1.1.4'
P P 0.1023 0.0942 'International Tables Vol C Tables 4.2.6.8 and 6.1.1.4'
Co Co 0.3494 0.9721 'International Tables Vol C Tables 4.2.6.8 and 6.1.1.4'

loop_
_geom_angle_atom_site_label_1
_geom_angle_atom_site_label_2
_geom_angle_atom_site_label_3
_geom_angle
_geom_angle_site_symmetry_1
_geom_angle_site_symmetry_3
_geom_angle_publ_flag
O1 Co1 O5 93.24(7) . . ?
O1 Co1 N4 93.19(8) . . ?
O5 Co1 N4 104.39(8) . . ?
O1 Co1 N1 94.27(8) . . ?
O5 Co1 N1 90.88(8) . . ?
N4 Co1 N1 162.59(8) . . ?
O1 Co1 N3 170.49(8) . . ?
O5 Co1 N3 90.12(7) . . ?
N4 Co1 N3 77.35(8) . . ?
N1 Co1 N3 94.57(8) . . ?
O1 Co1 N2 94.96(7) . . ?
O5 Co1 N2 165.20(8) . . ?
N4 Co1 N2 87.44(8) . . ?
N1 Co1 N2 76.26(8) . . ?
N3 Co1 N2 83.76(8) . . ?
O1 Co1 Co2 67.51(5) . . ?
O5 Co1 Co2 49.54(5) . . ?
N4 Co1 Co2 65.01(6) . . ?
N1 Co1 Co2 132.40(6) . . ?
N3 Co1 Co2 108.53(6) . . ?
N2 Co1 Co2 145.26(6) . . ?
O3 Co2 O7 92.46(7) . . ?
O3 Co2 N5 89.67(8) . . ?
O7 Co2 N5 100.95(7) . . ?
O3 Co2 N8 105.13(7) . . ?
O7 Co2 N8 91.28(7) . . ?
N5 Co2 N8 160.44(8) . . ?
O3 Co2 N7 89.75(8) . . ?
O7 Co2 N7 167.86(7) . . ?
N5 Co2 N7 90.99(8) . . ?
N8 Co2 N7 76.62(8) . . ?
O3 Co2 N6 166.01(7) . . ?
O7 Co2 N6 89.84(8) . . ?
N5 Co2 N6 76.35(8) . . ?
N8 Co2 N6 88.60(8) . . ?
N7 Co2 N6 90.88(8) . . ?
O3 Co2 Co1 46.57(5) . . ?
O7 Co2 Co1 67.06(5) . . ?
N5 Co2 Co1 131.11(6) . . ?
N8 Co2 Co1 67.78(6) . . ?
N7 Co2 Co1 106.56(6) . . ?
N6 Co2 Co1 145.57(6) . . ?
O2 P1 O3 114.76(10) . . ?
O2 P1 O1 112.45(10) . . ?
O3 P1 O1 111.43(10) . . ?
O2 P1 O4 104.72(10) . . ?
O3 P1 O4 106.43(10) . . ?
O1 P1 O4 106.27(10) . . ?
O6 P2 O7 112.92(10) . . ?
O6 P2 O5 113.21(10) . . ?
O7 P2 O5 112.61(10) . . ?
O6 P2 O4 103.83(9) . . ?
O7 P2 O4 107.00(10) . . ?
O5 P2 O4 106.45(9) . . ?
P1 O1 Co1 121.68(10) . . ?
P1 O3 Co2 135.19(11) . . ?
P2 O4 P1 122.73(11) . . ?
P2 O5 Co1 134.03(10) . . ?
P2 O7 Co2 122.42(10) . . ?
C1 N1 C12 117.6(2) . . ?
C1 N1 Co1 128.08(18) . . ?
C12 N1 Co1 113.82(16) . . ?
C10 N2 C11 117.9(2) . . ?
C10 N2 Co1 129.21(18) . . ?
C11 N2 Co1 111.90(16) . . ?
N1 C1 C2 122.7(2) . . ?
N1 C1 H1 118.7 . . ?
C2 C1 H1 118.7 . . ?
C3 C2 C1 119.6(2) . . ?
C3 C2 H2 120.2 . . ?
C1 C2 H2 120.2 . . ?
C2 C3 C4 119.7(2) . . ?
C2 C3 H3 120.1 . . ?
C4 C3 H3 120.1 . . ?
C12 C4 C3 116.8(2) . . ?
C12 C4 C5 119.4(2) . . ?
C3 C4 C5 123.8(2) . . ?
C6 C5 C4 121.0(2) . . ?
C6 C5 H5 119.5 . . ?
C4 C5 H5 119.5 . . ?
C5 C6 C7 121.0(2) . . ?
C5 C6 H6 119.5 . . ?
C7 C6 H6 119.5 . . ?
C11 C7 C8 117.1(2) . . ?
C11 C7 C6 119.4(2) . . ?
C8 C7 C6 123.4(2) . . ?
C9 C8 C7 119.8(2) . . ?
C9 C8 H8 120.1 . . ?
C7 C8 H8 120.1 . . ?
C8 C9 C10 118.9(3) . . ?
C8 C9 H9 120.5 . . ?
C10 C9 H9 120.5 . . ?
N2 C10 C9 123.4(3) . . ?
N2 C10 H10 118.3 . . ?
C9 C10 H10 118.3 . . ?
N2 C11 C7 122.9(2) . . ?
N2 C11 C12 117.7(2) . . ?
C7 C11 C12 119.4(2) . . ?
N1 C12 C4 123.4(2) . . ?
N1 C12 C11 117.0(2) . . ?
C4 C12 C11 119.6(2) . . ?
C13 N3 C24 117.5(2) . . ?
C13 N3 Co1 129.12(17) . . ?
C24 N3 Co1 113.37(17) . . ?
C22 N4 C23 117.8(2) . . ?
C22 N4 Co1 127.33(18) . . ?
C23 N4 Co1 113.92(17) . . ?
N3 C13 C14 123.2(2) . . ?
N3 C13 H13 118.4 . . ?
C14 C13 H13 118.4 . . ?
C15 C14 C13 119.7(3) . . ?
C15 C14 H14 120.1 . . ?
C13 C14 H14 120.1 . . ?
C14 C15 C16 118.8(2) . . ?
C14 C15 H15 120.6 . . ?
C16 C15 H15 120.6 . . ?
C24 C16 C15 117.5(2) . . ?
C24 C16 C17 119.4(3) . . ?
C15 C16 C17 123.0(2) . . ?
C18 C17 C16 121.0(2) . . ?
C18 C17 H17 119.5 . . ?
C16 C17 H17 119.5 . . ?
C17 C18 C19 121.2(2) . . ?
C17 C18 H18 119.4 . . ?
C19 C18 H18 119.4 . . ?
C23 C19 C20 117.4(2) . . ?
C23 C19 C18 119.1(3) . . ?
C20 C19 C18 123.5(2) . . ?
C21 C20 C19 119.3(2) . . ?
C21 C20 H20 120.3 . . ?
C19 C20 H20 120.3 . . ?
C20 C21 C22 119.4(3) . . ?
C20 C21 H21 120.3 . . ?
C22 C21 H21 120.3 . . ?
N4 C22 C21 123.0(2) . . ?
N4 C22 H22 118.5 . . ?
C21 C22 H22 118.5 . . ?
N4 C23 C19 123.0(2) . . ?
N4 C23 C24 117.2(2) . . ?
C19 C23 C24 119.8(2) . . ?
N3 C24 C16 123.1(2) . . ?
N3 C24 C23 117.6(2) . . ?
C16 C24 C23 119.3(2) . . ?
C25 N5 C36 117.7(2) . . ?
C25 N5 Co2 127.03(18) . . ?
C36 N5 Co2 115.15(17) . . ?
C34 N6 C35 117.6(2) . . ?
C34 N6 Co2 128.66(18) . . ?
C35 N6 Co2 113.71(17) . . ?
N5 C25 C26 123.2(3) . . ?
N5 C25 H25 118.4 . . ?
C26 C25 H25 118.4 . . ?
C27 C26 C25 119.2(3) . . ?
C27 C26 H26 120.4 . . ?
C25 C26 H26 120.4 . . ?
C26 C27 C28 119.6(2) . . ?
C26 C27 H27 120.2 . . ?
C28 C27 H27 120.2 . . ?
C36 C28 C27 117.3(3) . . ?
C36 C28 C29 119.3(3) . . ?
C27 C28 C29 123.5(3) . . ?
C30 C29 C28 120.9(3) . . ?
C30 C29 H29 119.6 . . ?
C28 C29 H29 119.6 . . ?
C29 C30 C31 121.2(3) . . ?
C29 C30 H30 119.4 . . ?
C31 C30 H30 119.4 . . ?
C32 C31 C35 117.7(3) . . ?
C32 C31 C30 123.3(3) . . ?
C35 C31 C30 119.0(3) . . ?
C33 C32 C31 119.2(3) . . ?
C33 C32 H32 120.4 . . ?
C31 C32 H32 120.4 . . ?
C32 C33 C34 119.7(3) . . ?
C32 C33 H33 120.1 . . ?
C34 C33 H33 120.1 . . ?
N6 C34 C33 123.0(3) . . ?
N6 C34 H34 118.5 . . ?
C33 C34 H34 118.5 . . ?
N6 C35 C31 122.7(2) . . ?
N6 C35 C36 117.6(2) . . ?
C31 C35 C36 119.7(2) . . ?
N5 C36 C28 122.9(2) . . ?
N5 C36 C35 117.1(2) . . ?
C28 C36 C35 120.0(2) . . ?
C37 N7 C48 117.7(2) . . ?
C37 N7 Co2 128.17(18) . . ?
C48 N7 Co2 114.13(16) . . ?
C46 N8 C47 117.3(2) . . ?
C46 N8 Co2 127.93(17) . . ?
C47 N8 Co2 114.56(16) . . ?
N7 C37 C38 123.1(2) . . ?
N7 C37 H37 118.4 . . ?
C38 C37 H37 118.4 . . ?
C39 C38 C37 119.4(2) . . ?
C39 C38 H38 120.3 . . ?
C37 C38 H38 120.3 . . ?
C38 C39 C40 119.3(2) . . ?
C38 C39 H39 120.4 . . ?
C40 C39 H39 120.4 . . ?
C39 C40 C48 117.2(2) . . ?
C39 C40 C41 123.4(2) . . ?
C48 C40 C41 119.4(2) . . ?
C42 C41 C40 121.3(2) . . ?
C42 C41 H41 119.3 . . ?
C40 C41 H41 119.3 . . ?
C41 C42 C43 120.7(2) . . ?
C41 C42 H42 119.6 . . ?
C43 C42 H42 119.6 . . ?
C47 C43 C44 117.5(2) . . ?
C47 C43 C42 119.5(2) . . ?
C44 C43 C42 122.9(2) . . ?
C45 C44 C43 119.2(2) . . ?
C45 C44 H44 120.4 . . ?
C43 C44 H44 120.4 . . ?
C44 C45 C46 119.3(2) . . ?
C44 C45 H45 120.3 . . ?
C46 C45 H45 120.3 . . ?
N8 C46 C45 123.3(2) . . ?
N8 C46 H46 118.4 . . ?
C45 C46 H46 118.4 . . ?
N8 C47 C43 123.4(2) . . ?
N8 C47 C48 117.0(2) . . ?
C43 C47 C48 119.6(2) . . ?
N7 C48 C40 123.3(2) . . ?
N7 C48 C47 117.3(2) . . ?
C40 C48 C47 119.4(2) . . ?
H1W O1W H2W 97.7(12) . . ?
H3W O2W H4W 97.2(12) . . ?
H5W O3W H6W 99.3(13) . . ?
H7W O4W H8W 98.4(12) . . ?
H9W O5W H10W 98.7(13) . . ?
H11W O6W H12W 98.0(12) . . ?
H13W O7W H14W 100.5(13) . . ?
H15W O8W H16W 100.1(13) . . ?
H17W O9W H18W 99.0(13) . . ?
H19W O10W H20W 98.0(12) . . ?
H21W O11W H22W 98.1(12) . . ?
H23W O12W H24W 98.6(12) . . ?
H25W O13W H26W 98.1(12) . . ?
H27W O14W H28W 98.2(13) . . ?
H29W O15W H30W 98.5(12) . . ?
H31W O16W H32W 98.8(13) . . ?

loop_
_geom_bond_atom_site_label_1
_geom_bond_atom_site_label_2
_geom_bond_distance
_geom_bond_site_symmetry_2
_geom_bond_publ_flag
Co1 O1 2.0577(17) . ?
Co1 O5 2.0816(17) . ?
Co1 N4 2.145(2) . ?
Co1 N1 2.152(2) . ?
Co1 N3 2.162(2) . ?
Co1 N2 2.201(2) . ?
Co1 Co2 4.6441(9) . ?
Co2 O3 2.0454(18) . ?
Co2 O7 2.0783(18) . ?
Co2 N5 2.152(2) . ?
Co2 N8 2.160(2) . ?
Co2 N7 2.174(2) . ?
Co2 N6 2.189(2) . ?
P1 O2 1.5033(18) . ?
P1 O3 1.5146(18) . ?
P1 O1 1.5350(18) . ?
P1 O4 1.6229(18) . ?
P2 O6 1.5108(18) . ?
P2 O7 1.5210(18) . ?
P2 O5 1.5218(17) . ?
P2 O4 1.6172(18) . ?
N1 C1 1.329(3) . ?
N1 C12 1.362(3) . ?
N2 C10 1.319(3) . ?
N2 C11 1.361(3) . ?
C1 C2 1.397(4) . ?
C1 H1 0.9500 . ?
C2 C3 1.363(4) . ?
C2 H2 0.9500 . ?
C3 C4 1.405(4) . ?
C3 H3 0.9500 . ?
C4 C12 1.402(4) . ?
C4 C5 1.429(4) . ?
C5 C6 1.349(4) . ?
C5 H5 0.9500 . ?
C6 C7 1.428(4) . ?
C6 H6 0.9500 . ?
C7 C11 1.403(4) . ?
C7 C8 1.406(4) . ?
C8 C9 1.364(4) . ?
C8 H8 0.9500 . ?
C9 C10 1.399(4) . ?
C9 H9 0.9500 . ?
C10 H10 0.9500 . ?
C11 C12 1.437(4) . ?
N3 C13 1.329(3) . ?
N3 C24 1.358(3) . ?
N4 C22 1.327(3) . ?
N4 C23 1.360(3) . ?
C13 C14 1.398(4) . ?
C13 H13 0.9500 . ?
C14 C15 1.368(4) . ?
C14 H14 0.9500 . ?
C15 C16 1.412(4) . ?
C15 H15 0.9500 . ?
C16 C24 1.409(4) . ?
C16 C17 1.430(4) . ?
C17 C18 1.348(4) . ?
C17 H17 0.9500 . ?
C18 C19 1.432(4) . ?
C18 H18 0.9500 . ?
C19 C23 1.405(4) . ?
C19 C20 1.406(4) . ?
C20 C21 1.371(4) . ?
C20 H20 0.9500 . ?
C21 C22 1.398(4) . ?
C21 H21 0.9500 . ?
C22 H22 0.9500 . ?
C23 C24 1.438(4) . ?
N5 C25 1.327(3) . ?
N5 C36 1.365(3) . ?
N6 C34 1.324(3) . ?
N6 C35 1.364(3) . ?
C25 C26 1.404(4) . ?
C25 H25 0.9500 . ?
C26 C27 1.364(4) . ?
C26 H26 0.9500 . ?
C27 C28 1.412(4) . ?
C27 H27 0.9500 . ?
C28 C36 1.406(4) . ?
C28 C29 1.428(4) . ?
C29 C30 1.355(4) . ?
C29 H29 0.9500 . ?
C30 C31 1.432(4) . ?
C30 H30 0.9500 . ?
C31 C32 1.401(4) . ?
C31 C35 1.409(4) . ?
C32 C33 1.362(4) . ?
C32 H32 0.9500 . ?
C33 C34 1.402(4) . ?
C33 H33 0.9500 . ?
C34 H34 0.9500 . ?
C35 C36 1.429(4) . ?
N7 C37 1.326(3) . ?
N7 C48 1.358(3) . ?
N8 C46 1.331(3) . ?
N8 C47 1.363(3) . ?
C37 C38 1.399(4) . ?
C37 H37 0.9500 . ?
C38 C39 1.370(4) . ?
C38 H38 0.9500 . ?
C39 C40 1.407(4) . ?
C39 H39 0.9500 . ?
C40 C48 1.408(3) . ?
C40 C41 1.429(4) . ?
C41 C42 1.351(4) . ?
C41 H41 0.9500 . ?
C42 C43 1.437(4) . ?
C42 H42 0.9500 . ?
C43 C47 1.400(4) . ?
C43 C44 1.411(4) . ?
C44 C45 1.372(4) . ?
C44 H44 0.9500 . ?
C45 C46 1.400(4) . ?
C45 H45 0.9500 . ?
C46 H46 0.9500 . ?
C47 C48 1.445(4) . ?
O1W H1W 0.948(10) . ?
O1W H2W 0.953(10) . ?
O2W H3W 0.958(10) . ?
O2W H4W 0.959(10) . ?
O3W H5W 0.943(10) . ?
O3W H6W 0.945(10) . ?
O4W H7W 0.955(10) . ?
O4W H8W 0.945(10) . ?
O5W H9W 0.947(10) . ?
O5W H10W 0.944(10) . ?
O6W H11W 0.951(10) . ?
O6W H12W 0.949(10) . ?
O7W H13W 0.938(10) . ?
O7W H14W 0.941(10) . ?
O8W H15W 0.942(10) . ?
O8W H16W 0.940(10) . ?
O9W H17W 0.944(10) . ?
O9W H18W 0.948(10) . ?
O10W H19W 0.948(10) . ?
O10W H20W 0.951(10) . ?
O11W H21W 0.946(10) . ?
O11W H22W 0.951(10) . ?
O12W H23W 0.945(10) . ?
O12W H24W 0.946(10) . ?
O13W H25W 0.951(10) . ?
O13W H26W 0.946(10) . ?
O14W H27W 0.948(10) . ?
O14W H28W 0.948(10) . ?
O15W H29W 0.952(10) . ?
O15W H30W 0.943(10) . ?
O16W H31W 0.945(10) . ?
O16W H32W 0.946(10) . ?

loop_
_geom_hbond_atom_site_label_D
_geom_hbond_atom_site_label_H
_geom_hbond_atom_site_label_A
_geom_hbond_distance_DH
_geom_hbond_distance_HA
_geom_hbond_distance_DA
_geom_hbond_angle_DHA
_geom_hbond_site_symmetry_A
O1W H1W O16W 0.948(10) 1.868(13) 2.800(3) 167(3) .
O1W H2W O6 0.953(10) 1.776(10) 2.725(3) 173(3) 1_655
O2W H3W O6 0.958(10) 1.812(12) 2.756(3) 168(3) 1_655
O2W H4W O8W 0.959(10) 1.821(11) 2.777(3) 174(3) 4_665
O3W H5W O6 0.943(10) 1.852(11) 2.777(3) 166(3) .
O3W H6W O11W 0.945(10) 1.991(11) 2.921(3) 168(3) .
O4W H7W O2W 0.955(10) 1.828(12) 2.760(3) 165(3) .
O4W H8W O7W 0.945(10) 1.805(11) 2.745(3) 173(3) 2_645
O5W H9W O1W 0.947(10) 1.867(12) 2.804(3) 170(3) .
O5W H10W O7 0.944(10) 1.869(13) 2.798(3) 167(2) 1_655
O6W H11W O5W 0.951(10) 2.009(16) 2.916(3) 159(3) .
O6W H12W O7W 0.949(10) 1.947(10) 2.896(3) 178(3) .
O7W H13W O9W 0.938(10) 1.848(15) 2.745(3) 159(3) 4_665
O7W H14W O10W 0.941(10) 1.829(11) 2.750(3) 166(3) 4_565
O8W H15W O11W 0.942(10) 1.974(11) 2.904(3) 169(3) .
O8W H16W O1W 0.940(10) 1.955(16) 2.838(3) 156(3) 4_566
O9W H17W O5W 0.944(10) 1.904(13) 2.799(3) 157(2) 4_566
O9W H18W O13W 0.948(10) 1.784(11) 2.724(3) 171(3) .
O10W H19W O3W 0.948(10) 1.852(11) 2.797(3) 175(3) 1_655
O10W H20W O4W 0.951(10) 1.816(10) 2.767(3) 178(3) .
O11W H21W O9W 0.946(10) 1.890(11) 2.831(3) 173(3) .
O11W H22W O2 0.951(10) 1.800(10) 2.747(3) 174(3) .
O12W H23W O2 0.945(10) 1.776(10) 2.713(3) 171(3) .
O12W H24W O15W 0.946(10) 1.774(11) 2.713(3) 171(3) 4_666
O13W H25W O12W 0.951(10) 1.889(15) 2.804(3) 160(3) .
O13W H26W O1 0.946(10) 1.904(14) 2.820(3) 162(3) .
O14W H27W O12W 0.948(10) 1.873(15) 2.780(3) 159(2) .
O14W H28W O1 0.948(10) 2.031(14) 2.955(3) 164(3) .
O15W H29W O5 0.952(10) 1.827(10) 2.779(3) 177(3) .
O15W H30W O2W 0.943(10) 1.869(12) 2.806(3) 172(3) 1_455
O16W H31W O3W 0.945(10) 2.123(14) 2.993(3) 153(2) 1_655
O16W H32W O14W 0.946(10) 1.857(11) 2.782(3) 165(3) .
